data_1506960
loop_
_publ_author_name
'Overman, Larry E.'
'Velthuisen, Emile J.'

_publ_section_title
;
 Stereocontrolled construction of either stereoisomer of
 12-oxatricyclo[6.3.1.0(2,7)]dodecanes using Prins-pinacol reactions.
;
_journal_issue 21
_journal_name_full 'Organic letters'
_journal_page_first 3853
_journal_page_last 3856
_journal_paper_doi 10.1021/ol0482745
_journal_volume 6
_journal_year 2004
_chemical_formula_sum 'C13 H21 N3 O S'
_chemical_formula_weight 267.39
_chemical_name_systematic
; 

 ? 

;
_space_group_IT_number 19
_symmetry_cell_setting orthorhombic
_symmetry_space_group_name_Hall 'P 2ac 2ab'
_symmetry_space_group_name_H-M 'P 21 21 21'
_atom_sites_solution_hydrogens difmap
_atom_sites_solution_primary direct
_atom_sites_solution_secondary difmap
_audit_creation_method SHELXTL
_cell_angle_alpha 90.00
_cell_angle_beta 90.00
_cell_angle_gamma 90.00
_cell_formula_units_Z 4
_cell_length_a 7.9972(4)
_cell_length_b 11.8432(5)
_cell_length_c 14.5588(6)
_cell_measurement_temperature 163(2)
_cell_volume 1378.90(11)
_computing_cell_refinement 'Bruker SMART/SAINT'
_computing_data_collection 'Bruker SMART'
_computing_data_reduction 'Bruker SAINT'
_computing_molecular_graphics 'Bruker SHELXTL'
_computing_publication_material 'Bruker SHELXTL'
_computing_structure_refinement 'Bruker SHELXTL'
_computing_structure_solution 'Bruker SHELXTL'
_diffrn_ambient_temperature 163(2)
_diffrn_measured_fraction_theta_full 0.985
_diffrn_measured_fraction_theta_max 0.985
_diffrn_measurement_device_type 'CCD area detector'
_diffrn_measurement_method 'omega scans'
_diffrn_radiation_monochromator graphite
_diffrn_radiation_source 'sealed tube'
_diffrn_radiation_type MoK\a
_diffrn_radiation_wavelength 0.71073
_diffrn_reflns_av_R_equivalents 0.0197
_diffrn_reflns_av_sigmaI/netI 0.0155
_diffrn_reflns_limit_h_max 10
_diffrn_reflns_limit_h_min -10
_diffrn_reflns_limit_k_max 15
_diffrn_reflns_limit_k_min -15
_diffrn_reflns_limit_l_max 19
_diffrn_reflns_limit_l_min -18
_diffrn_reflns_number 14373
_diffrn_reflns_theta_full 28.30
_diffrn_reflns_theta_max 28.30
_diffrn_reflns_theta_min 2.22
_diffrn_standards_decay_% '< 1.0'
_diffrn_standards_interval_count 'initial 50 frames recollected'
_diffrn_standards_number '50 frames'
_exptl_absorpt_coefficient_mu 0.228
_exptl_absorpt_correction_T_max 0.9389
_exptl_absorpt_correction_T_min 0.9063
_exptl_absorpt_correction_type multi-scan
_exptl_absorpt_process_details 'Bruker SADABS'
_exptl_crystal_colour colorless
_exptl_crystal_density_diffrn 1.288
_exptl_crystal_density_meas ?
_exptl_crystal_density_method 'not measured'
_exptl_crystal_description prism
_exptl_crystal_F_000 576
_exptl_crystal_size_max 0.44
_exptl_crystal_size_mid 0.34
_exptl_crystal_size_min 0.28
_refine_diff_density_max 0.228
_refine_diff_density_min -0.127
_refine_diff_density_rms 0.032
_refine_ls_abs_structure_details 'Flack H D (1983), Acta Cryst. A39, 876-881'
_refine_ls_abs_structure_Flack 0.03(5)
_refine_ls_extinction_method none
_refine_ls_goodness_of_fit_ref 1.053
_refine_ls_hydrogen_treatment refall
_refine_ls_matrix_type full
_refine_ls_number_parameters 247
_refine_ls_number_reflns 3305
_refine_ls_number_restraints 0
_refine_ls_restrained_S_all 1.053
_refine_ls_R_factor_all 0.0252
_refine_ls_R_factor_gt 0.0240
_refine_ls_shift/su_max 0.001
_refine_ls_shift/su_mean 0.000
_refine_ls_structure_factor_coef Fsqd
_refine_ls_weighting_details 'calc w=1/[\s^2^(Fo^2^)+(0.0384P)^2^+0.1833P] where P=(Fo^2^+2Fc^2^)/3'
_refine_ls_weighting_scheme calc
_refine_ls_wR_factor_gt 0.0623
_refine_ls_wR_factor_ref 0.0634
_reflns_number_gt 3208
_reflns_number_total 3305
_reflns_threshold_expression >2sigma(I)
_cod_data_source_file ol0482745si20040830_022042.cif
_cod_data_source_block leo141
_cod_depositor_comments
;
The following automatic conversions were performed:

'_symmetry_cell_setting' value 'Orthorhombic' changed to
'orthorhombic' according to
/home/saulius/struct/CIF-dictionaries/cif_core.dic dictionary named
'cif_core.dic' version 2.4.1 from 2010-06-29.

Automatic conversion script
Id: cif_fix_values 1715 2011-07-08 13:25:40Z adriana 

The following automatic conversions were performed:

'_exptl_crystal_density_meas' value 'none' was changed to '?' - the
value is perceived as not measured.

Automatic conversion script
Id: cif_fix_values 3008 2015-01-20 13:52:24Z robertas 
;
_cod_original_sg_symbol_H-M P2(1)2(1)2(1)
_cod_database_code 1506960

loop_
_symmetry_equiv_pos_as_xyz
'x, y, z'
'-x+1/2, -y, z+1/2'
'-x, y+1/2, -z+1/2'
'x+1/2, -y+1/2, -z'

loop_
_atom_site_label
_atom_site_type_symbol
_atom_site_fract_x
_atom_site_fract_y
_atom_site_fract_z
_atom_site_U_iso_or_equiv
_atom_site_adp_type
_atom_site_occupancy
_atom_site_symmetry_multiplicity
_atom_site_calc_flag
S1 S 0.81380(3) 0.26912(2) 0.048001(19) 0.02356(8) Uani 1 1 d
O1 O 1.42949(11) -0.18796(8) -0.06662(6) 0.0287(2) Uani 1 1 d
N1 N 0.68637(14) 0.09722(9) -0.04676(8) 0.0276(2) Uani 1 1 d
N2 N 0.96867(12) 0.09387(9) -0.02130(7) 0.0229(2) Uani 1 1 d
N3 N 0.98252(12) -0.00058(8) -0.07808(7) 0.0215(2) Uani 1 1 d
C1 C 1.25927(15) -0.22777(11) -0.07216(8) 0.0254(2) Uani 1 1 d
C2 C 1.17615(15) -0.14185(9) -0.13960(8) 0.0202(2) Uani 1 1 d
C3 C 1.32939(16) -0.10700(9) -0.20156(8) 0.0233(2) Uani 1 1 d
C4 C 1.47602(16) -0.17591(11) -0.16195(9) 0.0274(3) Uani 1 1 d
C5 C 1.50606(18) -0.29322(12) -0.20236(10) 0.0323(3) Uani 1 1 d
C6 C 1.35111(18) -0.36836(11) -0.19451(10) 0.0335(3) Uani 1 1 d
C7 C 1.25978(19) -0.35111(11) -0.10283(10) 0.0332(3) Uani 1 1 d
C8 C 1.02702(16) -0.18475(11) -0.19555(9) 0.0275(3) Uani 1 1 d
C9 C 0.97749(19) -0.10499(13) -0.27480(10) 0.0371(3) Uani 1 1 d
C10 C 1.1289(2) -0.04903(13) -0.32186(10) 0.0392(3) Uani 1 1 d
C11 C 1.29054(19) -0.11319(12) -0.30419(9) 0.0315(3) Uani 1 1 d
C12 C 1.12994(14) -0.04119(10) -0.08181(8) 0.0218(2) Uani 1 1 d
C13 C 0.82101(15) 0.14568(9) -0.01139(7) 0.0203(2) Uani 1 1 d
H1 H 1.2122(19) -0.2191(13) -0.0101(10) 0.031(4) Uiso 1 1 d
H1A H 0.695(2) 0.0351(15) -0.0740(12) 0.036(4) Uiso 1 1 d
H1B H 0.592(2) 0.1317(13) -0.0424(11) 0.029(4) Uiso 1 1 d
H2 H 1.057(2) 0.1304(14) -0.0093(11) 0.036(4) Uiso 1 1 d
H3 H 1.3544(19) -0.0261(13) -0.1857(10) 0.027(4) Uiso 1 1 d
H4 H 1.577(2) -0.1328(12) -0.1661(10) 0.024(4) Uiso 1 1 d
H5A H 1.543(2) -0.2892(15) -0.2668(11) 0.036(4) Uiso 1 1 d
H5B H 1.603(2) -0.3288(15) -0.1675(12) 0.041(5) Uiso 1 1 d
H6A H 1.276(2) -0.3524(14) -0.2459(11) 0.032(4) Uiso 1 1 d
H6B H 1.385(2) -0.4516(15) -0.1997(12) 0.039(5) Uiso 1 1 d
H7A H 1.318(2) -0.3883(14) -0.0548(13) 0.045(5) Uiso 1 1 d
H7B H 1.147(2) -0.3835(13) -0.1087(11) 0.034(4) Uiso 1 1 d
H8A H 1.0543(18) -0.2569(13) -0.2210(9) 0.024(4) Uiso 1 1 d
H8B H 0.939(2) -0.1961(13) -0.1535(11) 0.031(4) Uiso 1 1 d
H9A H 0.916(2) -0.1477(15) -0.3189(12) 0.043(5) Uiso 1 1 d
H9B H 0.901(2) -0.0473(15) -0.2507(12) 0.036(4) Uiso 1 1 d
H10A H 1.110(2) -0.0427(16) -0.3887(13) 0.051(5) Uiso 1 1 d
H10B H 1.134(2) 0.0296(16) -0.2998(12) 0.042(5) Uiso 1 1 d
H11A H 1.381(2) -0.0843(16) -0.3417(13) 0.045(5) Uiso 1 1 d
H11B H 1.280(2) -0.1903(14) -0.3249(10) 0.031(4) Uiso 1 1 d
H12 H 1.2178(18) -0.0096(12) -0.0467(10) 0.023(3) Uiso 1 1 d

loop_
_atom_site_aniso_label
_atom_site_aniso_U_11
_atom_site_aniso_U_22
_atom_site_aniso_U_33
_atom_site_aniso_U_23
_atom_site_aniso_U_13
_atom_site_aniso_U_12
S1 0.01675(12) 0.02392(13) 0.03001(14) -0.00655(11) 0.00033(10) 0.00135(10)
O1 0.0229(4) 0.0367(5) 0.0264(4) -0.0055(4) -0.0050(3) 0.0059(3)
N1 0.0186(4) 0.0232(5) 0.0410(6) -0.0074(4) -0.0025(5) 0.0024(4)
N2 0.0173(5) 0.0218(5) 0.0296(5) -0.0058(4) -0.0004(4) -0.0003(4)
N3 0.0202(5) 0.0186(4) 0.0257(5) -0.0020(4) 0.0012(4) 0.0003(4)
C1 0.0247(5) 0.0271(5) 0.0244(5) 0.0024(5) -0.0004(4) 0.0040(5)
C2 0.0175(5) 0.0193(5) 0.0237(5) -0.0009(4) -0.0009(4) 0.0010(4)
C3 0.0225(5) 0.0221(5) 0.0253(5) -0.0031(4) 0.0038(5) -0.0012(4)
C4 0.0197(6) 0.0321(6) 0.0304(6) -0.0056(5) 0.0011(5) -0.0003(5)
C5 0.0269(6) 0.0348(7) 0.0353(7) -0.0080(5) 0.0008(5) 0.0089(5)
C6 0.0344(7) 0.0245(6) 0.0416(7) -0.0065(5) -0.0036(6) 0.0070(5)
C7 0.0353(7) 0.0227(6) 0.0415(7) 0.0049(5) -0.0007(6) 0.0042(5)
C8 0.0206(6) 0.0245(5) 0.0376(7) -0.0070(5) -0.0048(5) 0.0001(5)
C9 0.0341(7) 0.0408(7) 0.0364(7) -0.0100(6) -0.0153(6) 0.0085(6)
C10 0.0519(9) 0.0380(7) 0.0277(6) 0.0021(6) -0.0075(6) 0.0106(7)
C11 0.0385(8) 0.0325(6) 0.0236(5) -0.0006(5) 0.0032(5) 0.0042(6)
C12 0.0202(5) 0.0230(5) 0.0224(5) -0.0023(4) -0.0005(4) -0.0007(4)
C13 0.0190(5) 0.0204(5) 0.0214(4) 0.0015(4) 0.0014(4) 0.0002(4)

loop_
_atom_type_symbol
_atom_type_description
_atom_type_scat_dispersion_real
_atom_type_scat_dispersion_imag
_atom_type_scat_source
C C 0.0033 0.0016 'International Tables Vol C Tables 4.2.6.8 and 6.1.1.4'
H H 0.0000 0.0000 'International Tables Vol C Tables 4.2.6.8 and 6.1.1.4'
N N 0.0061 0.0033 'International Tables Vol C Tables 4.2.6.8 and 6.1.1.4'
O O 0.0106 0.0060 'International Tables Vol C Tables 4.2.6.8 and 6.1.1.4'
S S 0.1246 0.1234 'International Tables Vol C Tables 4.2.6.8 and 6.1.1.4'

loop_
_geom_angle_atom_site_label_1
_geom_angle_atom_site_label_2
_geom_angle_atom_site_label_3
_geom_angle
C1 O1 C4 102.81(9)
C13 N2 N3 120.10(10)
C12 N3 N2 113.66(10)
O1 C1 C7 109.05(10)
O1 C1 C2 102.93(9)
C7 C1 C2 116.12(10)
C12 C2 C8 111.65(10)
C12 C2 C1 105.60(9)
C8 C2 C1 116.72(10)
C12 C2 C3 107.66(9)
C8 C2 C3 112.83(10)
C1 C2 C3 101.50(9)
C11 C3 C4 119.69(10)
C11 C3 C2 112.89(11)
C4 C3 C2 103.81(9)
O1 C4 C5 108.71(11)
O1 C4 C3 102.47(9)
C5 C4 C3 117.21(11)
C4 C5 C6 111.89(11)
C5 C6 C7 111.89(12)
C1 C7 C6 112.50(11)
C2 C8 C9 113.25(11)
C10 C9 C8 113.21(12)
C11 C10 C9 112.19(12)
C10 C11 C3 108.31(11)
N3 C12 C2 123.36(11)
N1 C13 N2 118.47(10)
N1 C13 S1 122.89(9)
N2 C13 S1 118.63(9)

loop_
_geom_bond_atom_site_label_1
_geom_bond_atom_site_label_2
_geom_bond_distance
S1 C13 1.6995(11)
O1 C1 1.4428(15)
O1 C4 1.4440(15)
N1 C13 1.3244(15)
N2 C13 1.3386(15)
N2 N3 1.3952(13)
N3 C12 1.2744(15)
C1 C7 1.5275(18)
C1 C2 1.5624(15)
C2 C12 1.5052(15)
C2 C8 1.5310(16)
C2 C3 1.5766(16)
C3 C11 1.5279(17)
C3 C4 1.5407(17)
C4 C5 1.5278(18)
C5 C6 1.530(2)
C6 C7 1.535(2)
C8 C9 1.543(2)
C9 C10 1.541(2)
C10 C11 1.521(2)

loop_
_geom_torsion_atom_site_label_1
_geom_torsion_atom_site_label_2
_geom_torsion_atom_site_label_3
_geom_torsion_atom_site_label_4
_geom_torsion
C13 N2 N3 C12 179.58(11)
C4 O1 C1 C7 73.65(11)
C4 O1 C1 C2 -50.20(10)
O1 C1 C2 C12 -82.74(10)
C7 C1 C2 C12 158.21(11)
O1 C1 C2 C8 152.55(10)
C7 C1 C2 C8 33.50(15)
O1 C1 C2 C3 29.48(10)
C7 C1 C2 C3 -89.56(12)
C12 C2 C3 C11 -118.34(10)
C8 C2 C3 C11 5.30(13)
C1 C2 C3 C11 131.00(10)
C12 C2 C3 C4 110.55(10)
C8 C2 C3 C4 -125.81(10)
C1 C2 C3 C4 -0.11(11)
C1 O1 C4 C5 -74.85(12)
C1 O1 C4 C3 49.86(11)
C11 C3 C4 O1 -156.16(11)
C2 C3 C4 O1 -29.20(11)
C11 C3 C4 C5 -37.27(16)
C2 C3 C4 C5 89.69(12)
O1 C4 C5 C6 58.62(14)
C3 C4 C5 C6 -56.88(15)
C4 C5 C6 C7 -38.93(16)
O1 C1 C7 C6 -56.53(14)
C2 C1 C7 C6 59.12(15)
C5 C6 C7 C1 38.05(16)
C12 C2 C8 C9 71.18(13)
C1 C2 C8 C9 -167.23(11)
C3 C2 C8 C9 -50.23(13)
C2 C8 C9 C10 37.06(16)
C8 C9 C10 C11 20.11(17)
C9 C10 C11 C3 -64.90(15)
C4 C3 C11 C10 173.23(12)
C2 C3 C11 C10 50.61(14)
N2 N3 C12 C2 -179.03(10)
C8 C2 C12 N3 2.53(16)
C1 C2 C12 N3 -125.28(12)
C3 C2 C12 N3 126.89(12)
N3 N2 C13 N1 8.50(16)
N3 N2 C13 S1 -172.85(8)

loop_
_cod_related_entry_id
_cod_related_entry_code
_cod_related_entry_database
1 21200199 ChemSpider
